data_7107326
loop_
_publ_author_name
'Niels Muenster'
'Klaus Harms'
'Ulrich Koert'

_publ_section_title
;
 Differentiation of diastereotopic bromine atoms in SN2 reactions of
 gem-dibromides
;
_journal_name_full Chem.Commun.
_journal_page_first 1866
_journal_paper_doi 10.1039/c2cc17599a
_journal_volume 48
_journal_year 2012
_chemical_formula_moiety 'C28 H31 Br N2 O9 S'
_chemical_formula_sum 'C28 H31 Br N2 O9 S'
_chemical_formula_weight 651.52
_chemical_name_systematic
;

?

;
_space_group_IT_number 2
_symmetry_cell_setting triclinic
_symmetry_space_group_name_Hall '-P 1'
_symmetry_space_group_name_H-M 'P -1'
_atom_sites_solution_hydrogens geom
_atom_sites_solution_primary direct
_atom_sites_solution_secondary difmap
_audit_creation_method SHELXL-97
_cell_angle_alpha 87.467(4)
_cell_angle_beta 89.464(5)
_cell_angle_gamma 87.999(4)
_cell_formula_units_Z 4
_cell_length_a 10.4715(6)
_cell_length_b 14.8297(7)
_cell_length_c 19.0746(11)
_cell_measurement_reflns_used 9238
_cell_measurement_temperature 100(2)
_cell_measurement_theta_max 25
_cell_measurement_theta_min 1.8
_cell_volume 2957.3(3)
_computing_cell_refinement 'STOE X-AREA'
_computing_data_collection 'STOE X-AREA'
_computing_data_reduction 'STOE X-AREA'
_computing_molecular_graphics 'DIAMOND 3.2g'
_computing_publication_material 'WinGX publication routines (Farrugia, 1999)'
_computing_structure_refinement 'SHELXL-97 (Sheldrick, 2008)'
_computing_structure_solution 'SIR2008 (Giacovazzo et al, 2008)'
_diffrn_ambient_temperature 100(2)
_diffrn_detector_area_resol_mean 6.67
_diffrn_measured_fraction_theta_full 0.997
_diffrn_measured_fraction_theta_max 0.997
_diffrn_measurement_device_type 'STOE IPDS 2'
_diffrn_measurement_method 'rotation method'
_diffrn_radiation_monochromator graphite
_diffrn_radiation_source 'fine-focus sealed tube'
_diffrn_radiation_type MoK\a
_diffrn_radiation_wavelength 0.71073
_diffrn_reflns_av_R_equivalents 0.0708
_diffrn_reflns_av_sigmaI/netI 0.1643
_diffrn_reflns_limit_h_max 12
_diffrn_reflns_limit_h_min -12
_diffrn_reflns_limit_k_max 17
_diffrn_reflns_limit_k_min -17
_diffrn_reflns_limit_l_max 22
_diffrn_reflns_limit_l_min -22
_diffrn_reflns_number 29197
_diffrn_reflns_theta_full 25.12
_diffrn_reflns_theta_max 25.12
_diffrn_reflns_theta_min 1.38
_exptl_absorpt_coefficient_mu 1.516
_exptl_absorpt_correction_T_max 0.8526
_exptl_absorpt_correction_T_min 0.7406
_exptl_absorpt_correction_type multi-scan
_exptl_absorpt_process_details
;

[c.f. r.h. blessing, acta cryst. (1995), a51, 33-38]

;
_exptl_crystal_colour colourless
_exptl_crystal_density_diffrn 1.463
_exptl_crystal_density_method 'not measured'
_exptl_crystal_description prism
_exptl_crystal_F_000 1344
_exptl_crystal_size_max 0.17
_exptl_crystal_size_mid 0.15
_exptl_crystal_size_min 0.11
_refine_diff_density_max 0.414
_refine_diff_density_min -0.367
_refine_diff_density_rms 0.053
_refine_ls_extinction_method none
_refine_ls_goodness_of_fit_ref 0.610
_refine_ls_hydrogen_treatment constr
_refine_ls_matrix_type full
_refine_ls_number_parameters 749
_refine_ls_number_reflns 10519
_refine_ls_number_restraints 0
_refine_ls_restrained_S_all 0.610
_refine_ls_R_factor_all 0.1059
_refine_ls_R_factor_gt 0.0331
_refine_ls_shift/su_max 0.001
_refine_ls_shift/su_mean 0.000
_refine_ls_structure_factor_coef Fsqd
_refine_ls_weighting_details 'calc w=1/[\s^2^(Fo^2^)+(0.0110P)^2^+0.0000P] where P=(Fo^2^+2Fc^2^)/3'
_refine_ls_weighting_scheme calc
_refine_ls_wR_factor_gt 0.0524
_refine_ls_wR_factor_ref 0.0613
_reflns_number_gt 4455
_reflns_number_total 10519
_reflns_threshold_expression >2\s(I)
_cod_data_source_file c2cc17599a.txt
_cod_data_source_block nm147
_cod_database_code 7107326

loop_
_symmetry_equiv_pos_as_xyz
'x, y, z'
'-x, -y, -z'

loop_
_atom_site_label
_atom_site_type_symbol
_atom_site_fract_x
_atom_site_fract_y
_atom_site_fract_z
_atom_site_U_iso_or_equiv
_atom_site_adp_type
_atom_site_occupancy
_atom_site_symmetry_multiplicity
_atom_site_calc_flag
_atom_site_refinement_flags
C1 C 0.8987(5) -0.0146(3) 0.1420(3) 0.0281(12) Uani 1 1 d .
H1 H 0.8575 -0.0029 0.0952 0.034 Uiso 1 1 calc R
C2 C 0.8985(4) -0.1157(3) 0.1592(3) 0.0249(12) Uani 1 1 d .
H2A H 0.9294 -0.1276 0.2077 0.030 Uiso 1 1 calc R
H2B H 0.9589 -0.1466 0.1272 0.030 Uiso 1 1 calc R
C3 C 0.7669(5) -0.1559(3) 0.1528(2) 0.0269(12) Uani 1 1 d .
H3 H 0.7004 -0.1132 0.1717 0.032 Uiso 1 1 calc R
C4 C 0.7522(5) -0.2502(3) 0.1888(3) 0.0252(12) Uani 1 1 d .
C5 C 0.6181(5) -0.2830(3) 0.1721(3) 0.0319(12) Uani 1 1 d .
H5A H 0.6125 -0.2931 0.1218 0.048 Uiso 1 1 calc R
H5B H 0.5534 -0.2371 0.1850 0.048 Uiso 1 1 calc R
H5C H 0.6031 -0.3396 0.1989 0.048 Uiso 1 1 calc R
C6 C 0.7602(6) -0.2390(3) 0.2695(3) 0.0386(14) Uani 1 1 d .
H6A H 0.7450 -0.2970 0.2942 0.058 Uiso 1 1 calc R
H6B H 0.6953 -0.1940 0.2838 0.058 Uiso 1 1 calc R
H6C H 0.8452 -0.2188 0.2812 0.058 Uiso 1 1 calc R
C7 C 0.8524(5) -0.3182(3) 0.1645(3) 0.0327(13) Uani 1 1 d .
H7A H 0.8444 -0.3249 0.1138 0.049 Uiso 1 1 calc R
H7B H 0.8401 -0.3766 0.1892 0.049 Uiso 1 1 calc R
H7C H 0.9377 -0.2971 0.1746 0.049 Uiso 1 1 calc R
C8 C 0.6789(5) -0.0996(3) 0.0418(3) 0.0244(13) Uani 1 1 d .
C9 C 0.6487(5) -0.1263(3) -0.0309(3) 0.0237(12) Uani 1 1 d .
C10 C 0.6163(4) -0.0568(3) -0.0794(3) 0.0234(12) Uani 1 1 d .
H10 H 0.6096 0.0042 -0.0662 0.028 Uiso 1 1 calc R
C11 C 0.5940(5) -0.0802(3) -0.1478(3) 0.0281(13) Uani 1 1 d .
C12 C 0.5975(5) -0.1668(3) -0.1687(3) 0.0267(12) Uani 1 1 d .
H12 H 0.5792 -0.1807 -0.2156 0.032 Uiso 1 1 calc R
C13 C 0.6289(4) -0.2335(3) -0.1186(3) 0.0253(12) Uani 1 1 d .
C14 C 0.6560(5) -0.2149(3) -0.0495(3) 0.0226(12) Uani 1 1 d .
H14 H 0.6789 -0.2620 -0.0162 0.027 Uiso 1 1 calc R
C15 C 1.0450(4) 0.1394(3) 0.1137(3) 0.0248(12) Uani 1 1 d .
C16 C 1.0099(5) 0.1673(3) 0.0456(3) 0.0275(13) Uani 1 1 d .
H16 H 0.9940 0.1242 0.0116 0.033 Uiso 1 1 calc R
C17 C 0.9986(5) 0.2584(3) 0.0285(3) 0.0284(13) Uani 1 1 d .
H17 H 0.9748 0.2779 -0.0178 0.034 Uiso 1 1 calc R
C18 C 1.0211(5) 0.3218(3) 0.0774(3) 0.0250(12) Uani 1 1 d .
C19 C 1.0563(5) 0.2939(3) 0.1461(3) 0.0284(13) Uani 1 1 d .
H19 H 1.0731 0.3371 0.1799 0.034 Uiso 1 1 calc R
C20 C 1.0660(5) 0.2029(3) 0.1635(3) 0.0266(13) Uani 1 1 d .
H20 H 1.0873 0.1832 0.2101 0.032 Uiso 1 1 calc R
C21 C 1.0349(6) 0.4782(3) 0.1022(3) 0.0407(15) Uani 1 1 d .
H21A H 0.9767 0.4729 0.1426 0.061 Uiso 1 1 calc R
H21B H 1.0224 0.5379 0.0787 0.061 Uiso 1 1 calc R
H21C H 1.1234 0.4705 0.1182 0.061 Uiso 1 1 calc R
C101 C 0.0967(5) 0.5276(3) 0.3533(2) 0.0245(12) Uani 1 1 d .
H101 H 0.1397 0.5132 0.3993 0.029 Uiso 1 1 calc R
C102 C 0.0971(5) 0.6301(3) 0.3396(3) 0.0272(12) Uani 1 1 d .
H10A H 0.0661 0.6447 0.2914 0.033 Uiso 1 1 calc R
H10B H 0.0364 0.6589 0.3726 0.033 Uiso 1 1 calc R
C103 C 0.2283(5) 0.6701(3) 0.3476(2) 0.0227(12) Uani 1 1 d .
H103 H 0.2944 0.6290 0.3266 0.027 Uiso 1 1 calc R
C104 C 0.2445(5) 0.7665(3) 0.3162(3) 0.0277(12) Uani 1 1 d .
C105 C 0.3768(5) 0.7980(3) 0.3350(3) 0.0298(12) Uani 1 1 d .
H10C H 0.3910 0.8570 0.3115 0.045 Uiso 1 1 calc R
H10D H 0.4421 0.7541 0.3195 0.045 Uiso 1 1 calc R
H10E H 0.3822 0.8032 0.3859 0.045 Uiso 1 1 calc R
C106 C 0.2378(5) 0.7616(3) 0.2354(2) 0.0330(13) Uani 1 1 d .
H10F H 0.1522 0.7442 0.2222 0.050 Uiso 1 1 calc R
H10G H 0.3013 0.7167 0.2196 0.050 Uiso 1 1 calc R
H10H H 0.2556 0.8209 0.2135 0.050 Uiso 1 1 calc R
C107 C 0.1420(5) 0.8322(3) 0.3424(3) 0.0321(13) Uani 1 1 d .
H10I H 0.1480 0.8352 0.3935 0.048 Uiso 1 1 calc R
H10J H 0.0575 0.8114 0.3303 0.048 Uiso 1 1 calc R
H10K H 0.1543 0.8923 0.3204 0.048 Uiso 1 1 calc R
C108 C 0.3192(5) 0.6045(3) 0.4545(3) 0.0240(13) Uani 1 1 d .
C109 C 0.3482(5) 0.6219(3) 0.5285(3) 0.0246(13) Uani 1 1 d .
C110 C 0.3439(5) 0.7069(3) 0.5555(3) 0.0267(13) Uani 1 1 d .
H110 H 0.3213 0.7586 0.5264 0.032 Uiso 1 1 calc R
C111 C 0.3732(5) 0.7159(3) 0.6260(3) 0.0270(12) Uani 1 1 d .
C112 C 0.4067(5) 0.6418(3) 0.6696(3) 0.0290(13) Uani 1 1 d .
H112 H 0.4258 0.6486 0.7176 0.035 Uiso 1 1 calc R
C113 C 0.4114(5) 0.5603(3) 0.6417(3) 0.0261(12) Uani 1 1 d .
C114 C 0.3818(5) 0.5465(3) 0.5722(3) 0.0250(12) Uani 1 1 d .
H114 H 0.3844 0.4875 0.5547 0.030 Uiso 1 1 calc R
C115 C -0.0449(4) 0.3726(3) 0.3823(2) 0.0227(12) Uani 1 1 d .
C116 C -0.0119(5) 0.3453(3) 0.4511(3) 0.0270(13) Uani 1 1 d .
H116 H 0.0029 0.3891 0.4847 0.032 Uiso 1 1 calc R
C117 C -0.0009(5) 0.2551(3) 0.4699(3) 0.0274(13) Uani 1 1 d .
H117 H 0.0227 0.2366 0.5164 0.033 Uiso 1 1 calc R
C118 C -0.0240(5) 0.1904(3) 0.4212(3) 0.0292(14) Uani 1 1 d .
C119 C -0.0539(5) 0.2169(3) 0.3518(3) 0.0272(13) Uani 1 1 d .
H119 H -0.0665 0.1727 0.3182 0.033 Uiso 1 1 calc R
C120 C -0.0651(5) 0.3080(3) 0.3326(3) 0.0253(12) Uani 1 1 d .
H120 H -0.0864 0.3266 0.2857 0.030 Uiso 1 1 calc R
C121 C -0.0316(6) 0.0350(3) 0.3981(3) 0.0436(16) Uani 1 1 d .
H12A H -0.1193 0.0400 0.3804 0.065 Uiso 1 1 calc R
H12B H -0.0170 -0.0243 0.4219 0.065 Uiso 1 1 calc R
H12C H 0.0287 0.0418 0.3587 0.065 Uiso 1 1 calc R
C201 C 0.6764(7) 0.3666(5) 0.0669(5) 0.075(2) Uani 1 1 d .
C202 C 0.6845(6) 0.2722(6) 0.0907(4) 0.064(2) Uani 1 1 d .
H202 H 0.6952 0.2546 0.1389 0.076 Uiso 1 1 calc R
C203 C 0.6758(6) 0.2079(5) 0.0385(5) 0.068(2) Uani 1 1 d .
H203 H 0.6789 0.1451 0.0509 0.081 Uiso 1 1 calc R
C204 C 0.6630(7) 0.2368(6) -0.0284(5) 0.074(2) Uani 1 1 d .
H204 H 0.6601 0.1935 -0.0636 0.088 Uiso 1 1 calc R
C205 C 0.6545(8) 0.3222(7) -0.0471(5) 0.096(3) Uani 1 1 d .
H205 H 0.6431 0.3390 -0.0953 0.115 Uiso 1 1 calc R
C206 C 0.6611(7) 0.3855(5) -0.0022(5) 0.072(2) Uani 1 1 d .
H206 H 0.6548 0.4469 -0.0188 0.086 Uiso 1 1 calc R
C207 C 0.6818(6) 0.4356(7) 0.1161(5) 0.172(4) Uani 1 1 d .
H20A H 0.7007 0.4930 0.0914 0.258 Uiso 1 1 calc R
H20B H 0.7490 0.4198 0.1503 0.258 Uiso 1 1 calc R
H20C H 0.5993 0.4415 0.1404 0.258 Uiso 1 1 calc R
C301 C 0.3272(5) 0.1116(3) 0.4574(3) 0.0396(15) Uani 1 1 d .
C302 C 0.3396(5) 0.1617(4) 0.5171(3) 0.0500(16) Uani 1 1 d .
H302 H 0.3496 0.1307 0.5615 0.060 Uiso 1 1 calc R
C303 C 0.3375(6) 0.2551(4) 0.5135(4) 0.0593(19) Uani 1 1 d .
H303 H 0.3474 0.2879 0.5547 0.071 Uiso 1 1 calc R
C304 C 0.3211(6) 0.2996(4) 0.4493(4) 0.0533(19) Uani 1 1 d .
H304 H 0.3184 0.3638 0.4461 0.064 Uiso 1 1 calc R
C305 C 0.3087(5) 0.2530(4) 0.3911(3) 0.0476(16) Uani 1 1 d .
H305 H 0.2975 0.2848 0.3472 0.057 Uiso 1 1 calc R
C306 C 0.3119(5) 0.1591(3) 0.3940(3) 0.0379(13) Uani 1 1 d .
H306 H 0.3035 0.1275 0.3521 0.045 Uiso 1 1 calc R
C307 C 0.3284(4) 0.0102(3) 0.4628(3) 0.0512(13) Uani 1 1 d .
H30A H 0.2404 -0.0103 0.4635 0.077 Uiso 1 1 calc R
H30B H 0.3716 -0.0114 0.5060 0.077 Uiso 1 1 calc R
H30C H 0.3741 -0.0140 0.4222 0.077 Uiso 1 1 calc R
N1 N 0.5627(4) -0.0054(3) -0.2005(2) 0.0336(11) Uani 1 1 d .
N2 N 0.6365(4) -0.3280(3) -0.1389(2) 0.0313(11) Uani 1 1 d .
N101 N 0.3637(4) 0.8063(3) 0.6548(2) 0.0323(10) Uani 1 1 d .
N102 N 0.4446(4) 0.4784(3) 0.6869(3) 0.0359(12) Uani 1 1 d .
O1 O 0.7442(3) -0.16617(19) 0.07743(16) 0.0248(8) Uani 1 1 d .
O2 O 0.6479(3) -0.0276(2) 0.06470(17) 0.0302(9) Uani 1 1 d .
O3 O 0.6597(3) -0.3876(2) -0.09383(19) 0.0419(10) Uani 1 1 d .
O4 O 0.6207(3) -0.3429(2) -0.20164(19) 0.0403(9) Uani 1 1 d .
O5 O 0.5523(3) 0.0710(2) -0.18023(19) 0.0369(10) Uani 1 1 d .
O6 O 0.5548(3) -0.0271(2) -0.26248(17) 0.0458(9) Uani 1 1 d .
O7 O 1.1209(3) 0.0116(2) 0.20340(18) 0.0338(9) Uani 1 1 d .
O8 O 1.1138(3) -0.0225(2) 0.07619(18) 0.0311(9) Uani 1 1 d .
O9 O 1.0087(4) 0.4094(2) 0.05367(18) 0.0364(10) Uani 1 1 d .
O101 O 0.2532(3) 0.67450(19) 0.42359(16) 0.0253(8) Uani 1 1 d .
O102 O 0.3496(3) 0.5348(2) 0.42733(17) 0.0286(8) Uani 1 1 d .
O103 O 0.3420(4) 0.8710(2) 0.61447(19) 0.0401(10) Uani 1 1 d .
O104 O 0.3753(3) 0.8101(2) 0.71907(18) 0.0423(9) Uani 1 1 d .
O105 O 0.4344(3) 0.4042(2) 0.66237(18) 0.0363(9) Uani 1 1 d .
O106 O 0.4811(3) 0.4913(2) 0.74594(18) 0.0511(11) Uani 1 1 d .
O107 O -0.1256(3) 0.4995(2) 0.29232(17) 0.0311(9) Uani 1 1 d .
O108 O -0.1177(3) 0.5332(2) 0.41947(18) 0.0324(9) Uani 1 1 d .
O109 O -0.0133(3) 0.1032(2) 0.44572(18) 0.0330(9) Uani 1 1 d .
S1 S 1.06025(12) 0.02380(8) 0.13561(7) 0.0285(3) Uani 1 1 d .
S2 S -0.06353(12) 0.48781(8) 0.36003(7) 0.0281(3) Uani 1 1 d .
Br1 Br 0.80112(5) 0.05276(3) 0.21057(3) 0.03571(15) Uani 1 1 d .
Br2 Br 0.19330(5) 0.46588(3) 0.28136(3) 0.03055(14) Uani 1 1 d .

loop_
_atom_site_aniso_label
_atom_site_aniso_U_11
_atom_site_aniso_U_22
_atom_site_aniso_U_33
_atom_site_aniso_U_23
_atom_site_aniso_U_13
_atom_site_aniso_U_12
C1 0.022(3) 0.029(3) 0.034(3) -0.004(2) 0.000(2) -0.003(2)
C2 0.020(3) 0.028(2) 0.027(3) -0.002(2) 0.001(2) -0.001(2)
C3 0.037(3) 0.024(3) 0.020(3) -0.005(2) -0.002(2) 0.001(2)
C4 0.021(3) 0.026(3) 0.029(3) -0.001(2) 0.001(2) -0.0054(19)
C5 0.035(3) 0.027(2) 0.034(3) -0.002(2) -0.005(2) -0.004(2)
C6 0.050(4) 0.036(3) 0.030(3) 0.000(2) 0.000(3) -0.008(2)
C7 0.040(3) 0.024(3) 0.034(3) 0.000(2) -0.008(2) -0.006(2)
C8 0.023(3) 0.020(3) 0.029(3) 0.001(2) -0.001(2) 0.000(2)
C9 0.024(3) 0.024(3) 0.023(3) -0.003(2) 0.005(2) -0.004(2)
C10 0.017(3) 0.021(2) 0.032(3) -0.001(2) 0.003(2) -0.0042(18)
C11 0.026(3) 0.032(3) 0.025(3) 0.007(2) 0.003(2) -0.001(2)
C12 0.023(3) 0.031(3) 0.027(3) -0.005(2) -0.001(2) -0.002(2)
C13 0.017(3) 0.028(3) 0.031(3) -0.003(2) 0.000(2) 0.001(2)
C14 0.019(3) 0.024(3) 0.025(3) 0.000(2) 0.001(2) -0.0018(19)
C15 0.019(3) 0.020(2) 0.035(3) 0.001(2) 0.006(2) -0.0013(19)
C16 0.027(3) 0.027(3) 0.029(3) -0.005(2) -0.004(2) -0.004(2)
C17 0.024(3) 0.035(3) 0.027(3) -0.001(2) 0.000(2) -0.004(2)
C18 0.021(3) 0.021(3) 0.033(3) -0.004(2) 0.003(2) -0.004(2)
C19 0.028(3) 0.029(3) 0.029(3) -0.003(2) 0.002(3) -0.006(2)
C20 0.028(3) 0.027(3) 0.024(3) 0.001(2) 0.003(2) -0.001(2)
C21 0.065(4) 0.015(2) 0.042(3) -0.011(2) -0.008(3) 0.003(2)
C101 0.026(3) 0.025(2) 0.023(3) -0.002(2) 0.000(2) 0.001(2)
C102 0.031(3) 0.025(2) 0.026(3) -0.002(2) 0.002(2) 0.000(2)
C103 0.021(3) 0.026(2) 0.021(3) -0.002(2) 0.001(2) 0.001(2)
C104 0.035(3) 0.024(2) 0.024(3) 0.003(2) -0.001(2) -0.005(2)
C105 0.032(3) 0.027(2) 0.030(3) 0.004(2) -0.002(2) -0.005(2)
C106 0.036(3) 0.038(3) 0.026(3) 0.001(2) -0.005(2) -0.011(2)
C107 0.034(3) 0.021(2) 0.041(3) 0.002(2) 0.001(2) 0.003(2)
C108 0.017(3) 0.028(3) 0.027(3) -0.001(2) 0.002(2) -0.004(2)
C109 0.018(3) 0.028(3) 0.028(3) 0.001(2) 0.001(2) -0.002(2)
C110 0.023(3) 0.025(3) 0.031(3) 0.002(2) 0.004(2) 0.003(2)
C111 0.027(3) 0.029(3) 0.026(3) -0.007(2) 0.001(2) -0.004(2)
C112 0.022(3) 0.041(3) 0.024(3) 0.002(2) -0.003(2) -0.004(2)
C113 0.021(3) 0.026(3) 0.031(3) 0.005(2) 0.003(2) -0.0029(19)
C114 0.024(3) 0.023(2) 0.027(3) -0.002(2) 0.002(2) -0.0019(19)
C115 0.022(3) 0.020(2) 0.026(3) 0.001(2) -0.002(2) -0.0011(19)
C116 0.027(3) 0.024(3) 0.031(3) -0.005(2) 0.007(2) -0.004(2)
C117 0.027(3) 0.034(3) 0.022(3) -0.004(2) -0.002(2) -0.002(2)
C118 0.024(3) 0.021(3) 0.041(3) 0.006(3) 0.003(3) 0.003(2)
C119 0.024(3) 0.027(3) 0.031(3) -0.005(2) 0.001(2) -0.004(2)
C120 0.024(3) 0.028(3) 0.025(3) -0.001(2) -0.004(2) -0.007(2)
C121 0.049(4) 0.026(3) 0.056(4) -0.001(3) 0.002(3) 0.003(2)
C201 0.042(4) 0.081(6) 0.107(7) -0.070(5) 0.018(4) -0.013(4)
C202 0.032(4) 0.111(6) 0.048(4) 0.005(4) -0.006(3) -0.011(4)
C203 0.025(4) 0.047(4) 0.129(7) 0.019(5) 0.005(4) -0.003(3)
C204 0.051(5) 0.084(6) 0.087(6) -0.009(4) 0.006(4) -0.022(4)
C205 0.072(5) 0.130(8) 0.086(6) 0.006(6) -0.009(5) -0.010(5)
C206 0.060(4) 0.063(5) 0.090(6) 0.017(5) 0.007(4) -0.001(4)
C207 0.066(5) 0.236(11) 0.228(11) -0.158(9) 0.047(6) -0.045(6)
C301 0.036(3) 0.038(3) 0.046(4) 0.003(3) -0.007(3) -0.007(2)
C302 0.034(3) 0.072(4) 0.045(4) -0.001(3) -0.006(3) -0.011(3)
C303 0.037(4) 0.053(4) 0.090(5) -0.026(4) 0.004(3) -0.002(3)
C304 0.030(4) 0.033(3) 0.096(6) 0.005(4) 0.003(4) 0.005(3)
C305 0.033(3) 0.045(4) 0.064(4) 0.002(3) 0.008(3) 0.007(3)
C306 0.023(3) 0.039(3) 0.053(4) -0.016(3) 0.002(2) -0.002(2)
C307 0.055(3) 0.041(3) 0.057(3) 0.000(3) -0.013(3) 0.001(2)
N1 0.030(2) 0.031(3) 0.039(3) 0.006(2) 0.004(2) -0.0052(17)
N2 0.029(3) 0.032(2) 0.033(3) -0.010(2) 0.003(2) 0.0003(19)
N101 0.024(2) 0.037(2) 0.037(3) -0.010(2) -0.005(2) -0.0012(18)
N102 0.027(2) 0.040(3) 0.040(3) 0.013(2) -0.005(2) -0.008(2)
O1 0.026(2) 0.0244(17) 0.0239(19) -0.0006(15) -0.0026(16) 0.0011(14)
O2 0.032(2) 0.0258(18) 0.033(2) -0.0026(16) -0.0046(17) -0.0015(14)
O3 0.047(2) 0.0291(19) 0.049(2) 0.0015(17) -0.0037(17) 0.0026(16)
O4 0.041(2) 0.045(2) 0.036(2) -0.0146(17) -0.0048(16) 0.0013(16)
O5 0.046(2) 0.025(2) 0.039(2) 0.0031(18) 0.0034(17) 0.0013(16)
O6 0.068(2) 0.042(2) 0.0269(19) -0.0012(17) -0.0100(17) -0.0064(17)
O7 0.037(2) 0.0306(18) 0.035(2) 0.0018(16) -0.0115(18) -0.0048(15)
O8 0.025(2) 0.0281(18) 0.041(2) -0.0102(16) 0.0079(17) -0.0001(14)
O9 0.052(3) 0.0254(18) 0.031(2) -0.0014(16) -0.0030(18) 0.0046(16)
O101 0.028(2) 0.0229(17) 0.0244(19) 0.0003(15) -0.0032(16) 0.0008(14)
O102 0.027(2) 0.0250(18) 0.034(2) -0.0045(16) 0.0006(16) 0.0038(14)
O103 0.048(2) 0.0295(19) 0.043(2) -0.0060(17) -0.0066(18) -0.0014(16)
O104 0.045(2) 0.049(2) 0.034(2) -0.0178(16) -0.0087(17) 0.0018(16)
O105 0.0373(19) 0.030(2) 0.041(2) 0.0086(17) 0.0022(16) -0.0021(15)
O106 0.074(3) 0.049(2) 0.032(2) 0.0109(18) -0.0264(19) -0.0224(18)
O107 0.029(2) 0.0302(17) 0.034(2) 0.0039(16) -0.0104(17) -0.0044(14)
O108 0.031(2) 0.0292(18) 0.038(2) -0.0071(16) 0.0032(18) -0.0021(15)
O109 0.036(2) 0.0249(18) 0.038(2) -0.0002(17) -0.0038(18) -0.0031(15)
S1 0.0240(8) 0.0279(7) 0.0338(8) -0.0024(6) -0.0002(6) -0.0046(5)
S2 0.0244(8) 0.0260(7) 0.0338(8) -0.0010(6) 0.0005(6) -0.0030(5)
Br1 0.0333(4) 0.0357(3) 0.0396(3) -0.0157(3) 0.0077(3) -0.0075(2)
Br2 0.0321(3) 0.0287(3) 0.0316(3) -0.0085(2) 0.0039(3) -0.0036(2)

loop_
_atom_type_symbol
_atom_type_description
_atom_type_scat_dispersion_real
_atom_type_scat_dispersion_imag
_atom_type_scat_source
C C 0.0033 0.0016 'International Tables Vol C Tables 4.2.6.8 and 6.1.1.4'
H H 0.0000 0.0000 'International Tables Vol C Tables 4.2.6.8 and 6.1.1.4'
N N 0.0061 0.0033 'International Tables Vol C Tables 4.2.6.8 and 6.1.1.4'
O O 0.0106 0.0060 'International Tables Vol C Tables 4.2.6.8 and 6.1.1.4'
S S 0.1246 0.1234 'International Tables Vol C Tables 4.2.6.8 and 6.1.1.4'
Br Br -0.2901 2.4595 'International Tables Vol C Tables 4.2.6.8 and 6.1.1.4'

loop_
_geom_angle_atom_site_label_1
_geom_angle_atom_site_label_2
_geom_angle_atom_site_label_3
_geom_angle
C2 C1 S1 110.6(3)
C2 C1 Br1 111.6(3)
S1 C1 Br1 110.5(3)
C2 C1 H1 108.0
S1 C1 H1 108.0
Br1 C1 H1 108.0
C1 C2 C3 113.4(3)
C1 C2 H2A 108.9
C3 C2 H2A 108.9
C1 C2 H2B 108.9
C3 C2 H2B 108.9
H2A C2 H2B 107.7
O1 C3 C2 107.1(4)
O1 C3 C4 106.3(4)
C2 C3 C4 115.4(3)
O1 C3 H3 109.3
C2 C3 H3 109.3
C4 C3 H3 109.3
C7 C4 C3 112.5(4)
C7 C4 C5 109.4(4)
C3 C4 C5 108.2(3)
C7 C4 C6 111.1(4)
C3 C4 C6 107.3(4)
C5 C4 C6 108.2(4)
C4 C5 H5A 109.5
C4 C5 H5B 109.5
H5A C5 H5B 109.5
C4 C5 H5C 109.5
H5A C5 H5C 109.5
H5B C5 H5C 109.5
C4 C6 H6A 109.5
C4 C6 H6B 109.5
H6A C6 H6B 109.5
C4 C6 H6C 109.5
H6A C6 H6C 109.5
H6B C6 H6C 109.5
C4 C7 H7A 109.5
C4 C7 H7B 109.5
H7A C7 H7B 109.5
C4 C7 H7C 109.5
H7A C7 H7C 109.5
H7B C7 H7C 109.5
O2 C8 O1 125.0(5)
O2 C8 C9 123.8(4)
O1 C8 C9 111.2(4)
C14 C9 C10 121.3(5)
C14 C9 C8 121.9(4)
C10 C9 C8 116.7(4)
C11 C10 C9 117.4(5)
C11 C10 H10 121.3
C9 C10 H10 121.3
C12 C11 C10 123.6(4)
C12 C11 N1 118.9(5)
C10 C11 N1 117.5(5)
C11 C12 C13 116.8(5)
C11 C12 H12 121.6
C13 C12 H12 121.6
C12 C13 C14 122.6(5)
C12 C13 N2 118.9(5)
C14 C13 N2 118.5(4)
C9 C14 C13 118.2(4)
C9 C14 H14 120.9
C13 C14 H14 120.9
C20 C15 C16 120.2(4)
C20 C15 S1 120.8(3)
C16 C15 S1 119.0(4)
C17 C16 C15 118.8(5)
C17 C16 H16 120.6
C15 C16 H16 120.6
C16 C17 C18 121.2(4)
C16 C17 H17 119.4
C18 C17 H17 119.4
O9 C18 C17 115.5(4)
O9 C18 C19 124.4(5)
C17 C18 C19 120.1(4)
C20 C19 C18 118.8(5)
C20 C19 H19 120.6
C18 C19 H19 120.6
C19 C20 C15 120.9(4)
C19 C20 H20 119.6
C15 C20 H20 119.6
O9 C21 H21A 109.5
O9 C21 H21B 109.5
H21A C21 H21B 109.5
O9 C21 H21C 109.5
H21A C21 H21C 109.5
H21B C21 H21C 109.5
C102 C101 S2 111.4(3)
C102 C101 Br2 110.9(3)
S2 C101 Br2 110.9(3)
C102 C101 H101 107.8
S2 C101 H101 107.8
Br2 C101 H101 107.8
C103 C102 C101 113.7(3)
C103 C102 H10A 108.8
C101 C102 H10A 108.8
C103 C102 H10B 108.8
C101 C102 H10B 108.8
H10A C102 H10B 107.7
O101 C103 C102 107.6(4)
O101 C103 C104 106.0(4)
C102 C103 C104 116.5(3)
O101 C103 H103 108.8
C102 C103 H103 108.8
C104 C103 H103 108.8
C107 C104 C105 110.0(4)
C107 C104 C103 112.0(4)
C105 C104 C103 109.0(3)
C107 C104 C106 110.3(4)
C105 C104 C106 108.2(4)
C103 C104 C106 107.2(4)
C104 C105 H10C 109.5
C104 C105 H10D 109.5
H10C C105 H10D 109.5
C104 C105 H10E 109.5
H10C C105 H10E 109.5
H10D C105 H10E 109.5
C104 C106 H10F 109.5
C104 C106 H10G 109.5
H10F C106 H10G 109.5
C104 C106 H10H 109.5
H10F C106 H10H 109.5
H10G C106 H10H 109.5
C104 C107 H10I 109.5
C104 C107 H10J 109.5
H10I C107 H10J 109.5
C104 C107 H10K 109.5
H10I C107 H10K 109.5
H10J C107 H10K 109.5
O102 C108 O101 125.6(5)
O102 C108 C109 123.1(4)
O101 C108 C109 111.2(4)
C110 C109 C114 119.6(5)
C110 C109 C108 123.8(4)
C114 C109 C108 116.6(5)
C109 C110 C111 119.1(4)
C109 C110 H110 120.4
C111 C110 H110 120.4
C112 C111 C110 121.8(5)
C112 C111 N101 119.5(5)
C110 C111 N101 118.7(4)
C113 C112 C111 117.8(5)
C113 C112 H112 121.1
C111 C112 H112 121.1
C112 C113 C114 123.4(4)
C112 C113 N102 119.8(5)
C114 C113 N102 116.8(5)
C113 C114 C109 118.3(5)
C113 C114 H114 120.8
C109 C114 H114 120.8
C116 C115 C120 120.1(4)
C116 C115 S2 119.2(4)
C120 C115 S2 120.7(3)
C117 C116 C115 119.8(5)
C117 C116 H116 120.1
C115 C116 H116 120.1
C116 C117 C118 120.5(4)
C116 C117 H117 119.7
C118 C117 H117 119.7
O109 C118 C117 115.6(4)
O109 C118 C119 124.1(5)
C117 C118 C119 120.2(4)
C120 C119 C118 119.4(5)
C120 C119 H119 120.3
C118 C119 H119 120.3
C119 C120 C115 119.9(4)
C119 C120 H120 120.0
C115 C120 H120 120.0
O109 C121 H12A 109.5
O109 C121 H12B 109.5
H12A C121 H12B 109.5
O109 C121 H12C 109.5
H12A C121 H12C 109.5
H12B C121 H12C 109.5
C206 C201 C207 122.1(9)
C206 C201 C202 117.8(7)
C207 C201 C202 120.2(10)
C203 C202 C201 116.5(6)
C203 C202 H202 121.7
C201 C202 H202 121.7
C204 C203 C202 119.0(6)
C204 C203 H203 120.5
C202 C203 H203 120.5
C205 C204 C203 122.2(9)
C205 C204 H204 118.9
C203 C204 H204 118.9
C206 C205 C204 122.6(8)
C206 C205 H205 118.7
C204 C205 H205 118.7
C205 C206 C201 121.9(7)
C205 C206 H206 119.0
C201 C206 H206 119.0
C201 C207 H20A 109.5
C201 C207 H20B 109.5
H20A C207 H20B 109.5
C201 C207 H20C 109.5
H20A C207 H20C 109.5
H20B C207 H20C 109.5
C306 C301 C302 117.3(5)
C306 C301 C307 121.8(6)
C302 C301 C307 120.9(5)
C303 C302 C301 121.9(5)
C303 C302 H302 119.1
C301 C302 H302 119.1
C304 C303 C302 118.8(7)
C304 C303 H303 120.6
C302 C303 H303 120.6
C305 C304 C303 120.4(6)
C305 C304 H304 119.8
C303 C304 H304 119.8
C304 C305 C306 121.3(5)
C304 C305 H305 119.4
C306 C305 H305 119.4
C301 C306 C305 120.3(6)
C301 C306 H306 119.9
C305 C306 H306 119.9
C301 C307 H30A 109.5
C301 C307 H30B 109.5
H30A C307 H30B 109.5
C301 C307 H30C 109.5
H30A C307 H30C 109.5
H30B C307 H30C 109.5
O5 N1 O6 125.6(4)
O5 N1 C11 118.2(5)
O6 N1 C11 116.2(4)
O3 N2 O4 123.4(4)
O3 N2 C13 118.9(4)
O4 N2 C13 117.7(4)
O103 N101 O104 125.1(4)
O103 N101 C111 118.2(4)
O104 N101 C111 116.7(4)
O106 N102 O105 125.1(4)
O106 N102 C113 116.5(5)
O105 N102 C113 118.4(5)
C8 O1 C3 118.2(4)
C18 O9 C21 117.7(4)
C108 O101 C103 117.1(4)
C118 O109 C121 117.9(4)
O7 S1 O8 119.5(2)
O7 S1 C15 108.8(2)
O8 S1 C15 109.1(2)
O7 S1 C1 109.4(2)
O8 S1 C1 103.7(2)
C15 S1 C1 105.2(2)
O108 S2 O107 119.3(2)
O108 S2 C115 108.8(2)
O107 S2 C115 109.3(2)
O108 S2 C101 104.0(2)
O107 S2 C101 109.7(2)
C115 S2 C101 104.8(2)

loop_
_geom_bond_atom_site_label_1
_geom_bond_atom_site_label_2
_geom_bond_distance
C1 C2 1.521(6)
C1 S1 1.805(5)
C1 Br1 1.943(5)
C1 H1 1.0000
C2 C3 1.528(7)
C2 H2A 0.9900
C2 H2B 0.9900
C3 O1 1.475(6)
C3 C4 1.542(6)
C3 H3 1.0000
C4 C7 1.514(7)
C4 C5 1.543(7)
C4 C6 1.560(7)
C5 H5A 0.9800
C5 H5B 0.9800
C5 H5C 0.9800
C6 H6A 0.9800
C6 H6B 0.9800
C6 H6C 0.9800
C7 H7A 0.9800
C7 H7B 0.9800
C7 H7C 0.9800
C8 O2 1.205(6)
C8 O1 1.344(5)
C8 C9 1.498(7)
C9 C14 1.375(7)
C9 C10 1.389(5)
C10 C11 1.389(7)
C10 H10 0.9500
C11 C12 1.362(7)
C11 N1 1.493(5)
C12 C13 1.378(5)
C12 H12 0.9500
C13 C14 1.392(7)
C13 N2 1.470(7)
C14 H14 0.9500
C15 C20 1.390(7)
C15 C16 1.396(6)
C15 S1 1.749(4)
C16 C17 1.376(6)
C16 H16 0.9500
C17 C18 1.381(7)
C17 H17 0.9500
C18 O9 1.359(5)
C18 C19 1.405(6)
C19 C20 1.375(6)
C19 H19 0.9500
C20 H20 0.9500
C21 O9 1.442(6)
C21 H21A 0.9800
C21 H21B 0.9800
C21 H21C 0.9800
C101 C102 1.530(6)
C101 S2 1.800(5)
C101 Br2 1.941(5)
C101 H101 1.0000
C102 C103 1.527(7)
C102 H10A 0.9900
C102 H10B 0.9900
C103 O101 1.479(6)
C103 C104 1.540(6)
C103 H103 1.0000
C104 C107 1.520(7)
C104 C105 1.528(7)
C104 C106 1.549(7)
C105 H10C 0.9800
C105 H10D 0.9800
C105 H10E 0.9800
C106 H10F 0.9800
C106 H10G 0.9800
C106 H10H 0.9800
C107 H10I 0.9800
C107 H10J 0.9800
C107 H10K 0.9800
C108 O102 1.208(6)
C108 O101 1.344(5)
C108 C109 1.483(7)
C109 C110 1.381(7)
C109 C114 1.401(5)
C110 C111 1.394(7)
C110 H110 0.9500
C111 C112 1.385(6)
C111 N101 1.472(7)
C112 C113 1.341(7)
C112 H112 0.9500
C113 C114 1.390(7)
C113 N102 1.491(5)
C114 H114 0.9500
C115 C116 1.399(6)
C115 C120 1.401(7)
C115 S2 1.747(4)
C116 C117 1.370(6)
C116 H116 0.9500
C117 C118 1.393(7)
C117 H117 0.9500
C118 O109 1.356(5)
C118 C119 1.399(7)
C119 C120 1.385(6)
C119 H119 0.9500
C120 H120 0.9500
C121 O109 1.410(7)
C121 H12A 0.9800
C121 H12B 0.9800
C121 H12C 0.9800
C201 C206 1.346(10)
C201 C207 1.421(10)
C201 C202 1.453(10)
C202 C203 1.415(11)
C202 H202 0.9500
C203 C204 1.335(10)
C203 H203 0.9500
C204 C205 1.301(9)
C204 H204 0.9500
C205 C206 1.301(10)
C205 H205 0.9500
C206 H206 0.9500
C207 H20A 0.9800
C207 H20B 0.9800
C207 H20C 0.9800
C301 C306 1.381(7)
C301 C302 1.396(8)
C301 C307 1.503(7)
C302 C303 1.384(8)
C302 H302 0.9500
C303 C304 1.375(9)
C303 H303 0.9500
C304 C305 1.342(9)
C304 H304 0.9500
C305 C306 1.390(7)
C305 H305 0.9500
C306 H306 0.9500
C307 H30A 0.9800
C307 H30B 0.9800
C307 H30C 0.9800
N1 O5 1.214(5)
N1 O6 1.244(5)
N2 O3 1.225(4)
N2 O4 1.240(5)
N101 O103 1.220(4)
N101 O104 1.236(5)
N102 O106 1.218(6)
N102 O105 1.222(6)
O7 S1 1.447(3)
O8 S1 1.449(4)
O107 S2 1.452(3)
O108 S2 1.445(4)

loop_
_geom_torsion_atom_site_label_1
_geom_torsion_atom_site_label_2
_geom_torsion_atom_site_label_3
_geom_torsion_atom_site_label_4
_geom_torsion
S1 C1 C2 C3 -169.9(4)
Br1 C1 C2 C3 66.6(5)
C1 C2 C3 O1 78.2(5)
C1 C2 C3 C4 -163.6(4)
O1 C3 C4 C7 64.0(5)
C2 C3 C4 C7 -54.6(6)
O1 C3 C4 C5 -57.0(5)
C2 C3 C4 C5 -175.6(4)
O1 C3 C4 C6 -173.6(4)
C2 C3 C4 C6 67.8(5)
O2 C8 C9 C14 -163.2(5)
O1 C8 C9 C14 16.7(7)
O2 C8 C9 C10 18.5(7)
O1 C8 C9 C10 -161.6(4)
C14 C9 C10 C11 -1.3(7)
C8 C9 C10 C11 177.0(5)
C9 C10 C11 C12 2.6(8)
C9 C10 C11 N1 -178.3(4)
C10 C11 C12 C13 -2.0(7)
N1 C11 C12 C13 179.0(4)
C11 C12 C13 C14 0.0(7)
C11 C12 C13 N2 -178.8(4)
C10 C9 C14 C13 -0.5(7)
C8 C9 C14 C13 -178.7(5)
C12 C13 C14 C9 1.2(7)
N2 C13 C14 C9 180.0(4)
C20 C15 C16 C17 1.0(7)
S1 C15 C16 C17 -179.7(4)
C15 C16 C17 C18 -0.1(7)
C16 C17 C18 O9 179.0(4)
C16 C17 C18 C19 0.0(8)
O9 C18 C19 C20 -179.8(5)
C17 C18 C19 C20 -0.9(7)
C18 C19 C20 C15 1.8(7)
C16 C15 C20 C19 -1.9(7)
S1 C15 C20 C19 178.8(4)
S2 C101 C102 C103 168.7(3)
Br2 C101 C102 C103 -67.2(5)
C101 C102 C103 O101 -77.0(5)
C101 C102 C103 C104 164.3(4)
O101 C103 C104 C107 -66.6(5)
C102 C103 C104 C107 53.0(6)
O101 C103 C104 C105 55.3(5)
C102 C103 C104 C105 175.0(4)
O101 C103 C104 C106 172.2(4)
C102 C103 C104 C106 -68.1(6)
O102 C108 C109 C110 163.1(5)
O101 C108 C109 C110 -18.5(7)
O102 C108 C109 C114 -16.7(7)
O101 C108 C109 C114 161.7(4)
C114 C109 C110 C111 0.0(7)
C108 C109 C110 C111 -179.9(5)
C109 C110 C111 C112 0.1(8)
C109 C110 C111 N101 -177.8(4)
C110 C111 C112 C113 0.5(7)
N101 C111 C112 C113 178.4(5)
C111 C112 C113 C114 -1.4(8)
C111 C112 C113 N102 -178.9(4)
C112 C113 C114 C109 1.5(8)
N102 C113 C114 C109 179.0(4)
C110 C109 C114 C113 -0.7(7)
C108 C109 C114 C113 179.1(5)
C120 C115 C116 C117 -0.8(7)
S2 C115 C116 C117 178.0(4)
C115 C116 C117 C118 -0.8(7)
C116 C117 C118 O109 -178.5(4)
C116 C117 C118 C119 2.5(8)
O109 C118 C119 C120 178.7(4)
C117 C118 C119 C120 -2.4(7)
C118 C119 C120 C115 0.8(7)
C116 C115 C120 C119 0.9(7)
S2 C115 C120 C119 -177.9(4)
C206 C201 C202 C203 0.1(10)
C207 C201 C202 C203 178.7(6)
C201 C202 C203 C204 1.1(10)
C202 C203 C204 C205 -2.1(11)
C203 C204 C205 C206 1.8(13)
C204 C205 C206 C201 -0.4(14)
C207 C201 C206 C205 -179.1(8)
C202 C201 C206 C205 -0.5(12)
C306 C301 C302 C303 -0.5(9)
C307 C301 C302 C303 -179.4(5)
C301 C302 C303 C304 1.0(9)
C302 C303 C304 C305 -0.8(9)
C303 C304 C305 C306 0.1(10)
C302 C301 C306 C305 -0.2(8)
C307 C301 C306 C305 178.7(5)
C304 C305 C306 C301 0.4(8)
C12 C11 N1 O5 175.6(4)
C10 C11 N1 O5 -3.6(7)
C12 C11 N1 O6 -7.2(7)
C10 C11 N1 O6 173.6(4)
C12 C13 N2 O3 -177.4(4)
C14 C13 N2 O3 3.8(7)
C12 C13 N2 O4 3.7(7)
C14 C13 N2 O4 -175.1(5)
C112 C111 N101 O103 175.4(4)
C110 C111 N101 O103 -6.6(7)
C112 C111 N101 O104 -6.4(7)
C110 C111 N101 O104 171.5(5)
C112 C113 N102 O106 -8.5(7)
C114 C113 N102 O106 173.8(5)
C112 C113 N102 O105 172.0(5)
C114 C113 N102 O105 -5.7(7)
O2 C8 O1 C3 7.8(7)
C9 C8 O1 C3 -172.1(4)
C2 C3 O1 C8 -94.6(4)
C4 C3 O1 C8 141.5(4)
C17 C18 O9 C21 -178.2(5)
C19 C18 O9 C21 0.8(7)
O102 C108 O101 C103 -7.3(7)
C109 C108 O101 C103 174.3(4)
C102 C103 O101 C108 94.0(4)
C104 C103 O101 C108 -140.7(4)
C117 C118 O109 C121 -178.0(5)
C119 C118 O109 C121 1.0(7)
C20 C15 S1 O7 -11.9(5)
C16 C15 S1 O7 168.9(4)
C20 C15 S1 O8 -143.9(4)
C16 C15 S1 O8 36.9(4)
C20 C15 S1 C1 105.3(4)
C16 C15 S1 C1 -73.9(4)
C2 C1 S1 O7 -64.6(4)
Br1 C1 S1 O7 59.5(2)
C2 C1 S1 O8 64.0(4)
Br1 C1 S1 O8 -171.88(19)
C2 C1 S1 C15 178.7(3)
Br1 C1 S1 C15 -57.3(3)
C116 C115 S2 O108 -35.1(4)
C120 C115 S2 O108 143.7(4)
C116 C115 S2 O107 -166.9(4)
C120 C115 S2 O107 11.9(5)
C116 C115 S2 C101 75.6(4)
C120 C115 S2 C101 -105.6(4)
C102 C101 S2 O108 -61.3(4)
Br2 C101 S2 O108 174.61(18)
C102 C101 S2 O107 67.3(4)
Br2 C101 S2 O107 -56.7(2)
C102 C101 S2 C115 -175.5(3)
Br2 C101 S2 C115 60.5(3)
